data_4345260
loop_
_publ_author_name
'Reath, Alexander H.'
'Ziller, Joseph W.'
'Tsay, Charlene'
'Ryan, Austin J.'
'Yang, Jenny Y.'

_publ_section_title
;
 Redox Potential and Electronic Structure Effects of Proximal Nonredox
 Active Cations in Cobalt Schiff Base Complexes.
;
_journal_issue 6
_journal_name_full 'Inorganic chemistry'
_journal_page_first 3713
_journal_page_last 3718
_journal_paper_doi 10.1021/acs.inorgchem.6b03098
_journal_volume 56
_journal_year 2017
_chemical_formula_sum 'C22 H24 B Co F4 K N2 O6'
_chemical_formula_weight 597.27
_space_group_crystal_system orthorhombic
_space_group_IT_number 61
_space_group_name_Hall '-P 2ac 2ab'
_space_group_name_H-M_alt 'P b c a'
_symmetry_space_group_name_Hall '-P 2ac 2ab'
_symmetry_space_group_name_H-M 'P b c a'
_atom_sites_solution_hydrogens geom
_atom_sites_solution_primary direct
_atom_sites_solution_secondary difmap
_audit_creation_method SHELXL-2014/7
_cell_angle_alpha 90
_cell_angle_beta 90
_cell_angle_gamma 90
_cell_formula_units_Z 24
_cell_length_a 26.2509(11)
_cell_length_b 11.7782(5)
_cell_length_c 46.5792(19)
_cell_measurement_reflns_used 9180
_cell_measurement_temperature 88(2)
_cell_measurement_theta_max 27.44
_cell_measurement_theta_min 2.30
_cell_volume 14401.7(10)
_computing_cell_refinement 'Bruker SAINT 8.34a, 2013'
_computing_data_collection 'Bruker APEX2 2014.11-0, 2014'
_computing_data_reduction 'Bruker SAINT 8.34a, 2013'
_computing_molecular_graphics 'Bruker SHELXTL'
_computing_publication_material 'Bruker SHELXTL'
_computing_structure_refinement 'SHELXL-2014/7 (Sheldrick, 2014)'
_computing_structure_solution 'Bruker SHELXTL 2014/4'
_diffrn_ambient_temperature 88(2)
_diffrn_measured_fraction_theta_full 1.000
_diffrn_measured_fraction_theta_max 0.999
_diffrn_measurement_device_type 'Bruker SMART APEX II CCD'
_diffrn_measurement_method '\f and \w scans'
_diffrn_radiation_type MoK\a
_diffrn_radiation_wavelength 0.71073
_diffrn_reflns_av_R_equivalents 0.0575
_diffrn_reflns_av_unetI/netI 0.0291
_diffrn_reflns_Laue_measured_fraction_full 1.000
_diffrn_reflns_Laue_measured_fraction_max 0.999
_diffrn_reflns_limit_h_max 34
_diffrn_reflns_limit_h_min -34
_diffrn_reflns_limit_k_max 15
_diffrn_reflns_limit_k_min -15
_diffrn_reflns_limit_l_max 60
_diffrn_reflns_limit_l_min -60
_diffrn_reflns_number 166793
_diffrn_reflns_point_group_measured_fraction_full 1.000
_diffrn_reflns_point_group_measured_fraction_max 0.999
_diffrn_reflns_theta_full 25.500
_diffrn_reflns_theta_max 27.505
_diffrn_reflns_theta_min 1.551
_diffrn_source 'fine-focus sealed tube'
_exptl_absorpt_coefficient_mu 0.962
_exptl_absorpt_correction_T_max 0.7456
_exptl_absorpt_correction_T_min 0.6644
_exptl_absorpt_correction_type multi-scan
_exptl_absorpt_process_details 'Bruker SADABS 2014/5'
_exptl_crystal_colour red
_exptl_crystal_density_diffrn 1.653
_exptl_crystal_density_meas ?
_exptl_crystal_density_method not_measured
_exptl_crystal_description prism
_exptl_crystal_F_000 7320
_exptl_crystal_size_max 0.372
_exptl_crystal_size_mid 0.202
_exptl_crystal_size_min 0.156
_refine_diff_density_max 0.514
_refine_diff_density_min -0.625
_refine_diff_density_rms 0.066
_refine_ls_extinction_method none
_refine_ls_goodness_of_fit_ref 1.031
_refine_ls_hydrogen_treatment constr
_refine_ls_matrix_type full
_refine_ls_number_parameters 1026
_refine_ls_number_reflns 16534
_refine_ls_number_restraints 0
_refine_ls_restrained_S_all 1.031
_refine_ls_R_factor_all 0.0483
_refine_ls_R_factor_gt 0.0316
_refine_ls_shift/su_max 0.004
_refine_ls_shift/su_mean 0.000
_refine_ls_structure_factor_coef Fsqd
_refine_ls_weighting_details 'w=1/[\s^2^(Fo^2^)+(0.0284P)^2^+12.4152P] where P=(Fo^2^+2Fc^2^)/3'
_refine_ls_weighting_scheme calc
_refine_ls_wR_factor_gt 0.0682
_refine_ls_wR_factor_ref 0.0762
_reflns_Friedel_coverage 0.000
_reflns_number_gt 13235
_reflns_number_total 16534
_reflns_threshold_expression 'I > 2\s(I)'
_cod_data_source_file ic6b03098_si_004.cif
_cod_data_source_block jyy108
_cod_depositor_comments
;
The following automatic conversions were performed:

'_exptl_crystal_density_meas' value 'not_measured' was changed to '?'
- the value is perceived as not measured.

Automatic conversion script
Id: cif_fix_values 4973 2017-02-22 13:04:09Z antanas 

 Adding full bibliography for 4345257--4345264.cif.
;
_cod_database_code 4345260
_shelx_shelxl_version_number 2014/7
_shelx_space_group_comment
; 
The symmetry employed for this shelxl refinement is uniquely defined 
by the following loop, which should always be used as a source of 
symmetry information in preference to the above space-group names. 
They are only intended as comments. 
;
_shelx_estimated_absorpt_t_min 0.716
_shelx_estimated_absorpt_t_max 0.864

loop_
_space_group_symop_operation_xyz
'x, y, z'
'-x+1/2, -y, z+1/2'
'-x, y+1/2, -z+1/2'
'x+1/2, -y+1/2, -z'
'-x, -y, -z'
'x-1/2, y, -z-1/2'
'x, -y-1/2, z-1/2'
'-x-1/2, y-1/2, z'

loop_
_atom_site_label
_atom_site_type_symbol
_atom_site_fract_x
_atom_site_fract_y
_atom_site_fract_z
_atom_site_U_iso_or_equiv
_atom_site_adp_type
_atom_site_occupancy
_atom_site_site_symmetry_order
_atom_site_calc_flag
_atom_site_refinement_flags_posn
_atom_site_refinement_flags_adp
_atom_site_refinement_flags_occupancy
_atom_site_disorder_assembly
_atom_site_disorder_group
Co1 Co 0.24685(2) 0.43856(2) 0.67158(2) 0.01309(6) Uani 1 1 d . . . . .
K1 K 0.37473(2) 0.35148(3) 0.64198(2) 0.01708(9) Uani 1 1 d . . . . .
O1 O 0.26984(5) 0.31790(11) 0.64896(3) 0.0143(3) Uani 1 1 d . . . . .
O2 O 0.31443(5) 0.46606(11) 0.68041(3) 0.0164(3) Uani 1 1 d . . . . .
O3 O 0.41244(5) 0.45934(12) 0.69020(3) 0.0215(3) Uani 1 1 d . . . . .
O4 O 0.47313(6) 0.30103(13) 0.66266(3) 0.0258(3) Uani 1 1 d . . . . .
O5 O 0.42068(5) 0.13572(12) 0.62896(3) 0.0211(3) Uani 1 1 d . . . . .
O6 O 0.31911(5) 0.17104(11) 0.61622(3) 0.0157(3) Uani 1 1 d . . . . .
N1 N 0.17821(6) 0.40032(13) 0.66781(3) 0.0161(3) Uani 1 1 d . . . . .
N2 N 0.22338(6) 0.56900(13) 0.69014(3) 0.0165(3) Uani 1 1 d . . . . .
B1 B 0.43843(8) 0.44945(18) 0.58334(4) 0.0147(4) Uani 1 1 d . . . . .
F1 F 0.40048(5) 0.36848(11) 0.58398(3) 0.0287(3) Uani 1 1 d . . . . .
F2 F 0.43790(5) 0.50843(12) 0.60929(3) 0.0346(3) Uani 1 1 d . . . . .
F3 F 0.43047(5) 0.52310(11) 0.56048(3) 0.0360(3) Uani 1 1 d . . . . .
F4 F 0.48617(5) 0.39682(11) 0.57991(3) 0.0308(3) Uani 1 1 d . . . . .
C1 C 0.24204(7) 0.24105(15) 0.63587(4) 0.0130(4) Uani 1 1 d . . . . .
C2 C 0.26717(7) 0.15738(16) 0.61863(4) 0.0140(4) Uani 1 1 d . . . . .
C3 C 0.23986(8) 0.07311(16) 0.60506(4) 0.0175(4) Uani 1 1 d . . . . .
H3A H 0.2574 0.0179 0.5939 0.021 Uiso 1 1 calc R U . . .
C4 C 0.18656(8) 0.06745(16) 0.60740(4) 0.0192(4) Uani 1 1 d . . . . .
H4A H 0.1682 0.0091 0.5979 0.023 Uiso 1 1 calc R U . . .
C5 C 0.16129(8) 0.14650(17) 0.62348(4) 0.0186(4) Uani 1 1 d . . . . .
H5A H 0.1253 0.1428 0.6251 0.022 Uiso 1 1 calc R U . . .
C6 C 0.18821(7) 0.23392(16) 0.63783(4) 0.0155(4) Uani 1 1 d . . . . .
C7 C 0.15944(7) 0.31413(16) 0.65424(4) 0.0171(4) Uani 1 1 d . . . . .
H7A H 0.1236 0.3032 0.6553 0.020 Uiso 1 1 calc R U . . .
C8 C 0.14344(8) 0.47369(17) 0.68468(4) 0.0215(4) Uani 1 1 d . . . . .
H8A H 0.1386 0.4424 0.7042 0.026 Uiso 1 1 calc R U . . .
H8B H 0.1098 0.4789 0.6752 0.026 Uiso 1 1 calc R U . . .
C9 C 0.16819(8) 0.58914(17) 0.68617(4) 0.0201(4) Uani 1 1 d . . . . .
H9A H 0.1620 0.6320 0.6682 0.024 Uiso 1 1 calc R U . . .
H9B H 0.1543 0.6332 0.7025 0.024 Uiso 1 1 calc R U . . .
C10 C 0.24966(8) 0.64254(16) 0.70445(4) 0.0189(4) Uani 1 1 d . . . . .
H10A H 0.2319 0.7043 0.7129 0.023 Uiso 1 1 calc R U . . .
C11 C 0.30367(8) 0.63736(16) 0.70843(4) 0.0185(4) Uani 1 1 d . . . . .
C12 C 0.32735(9) 0.72319(17) 0.72500(4) 0.0235(5) Uani 1 1 d . . . . .
H12A H 0.3071 0.7804 0.7337 0.028 Uiso 1 1 calc R U . . .
C13 C 0.37890(9) 0.72463(18) 0.72858(4) 0.0259(5) Uani 1 1 d . . . . .
H13A H 0.3944 0.7836 0.7394 0.031 Uiso 1 1 calc R U . . .
C14 C 0.40911(9) 0.63919(18) 0.71625(4) 0.0226(4) Uani 1 1 d . . . . .
H14A H 0.4451 0.6413 0.7185 0.027 Uiso 1 1 calc R U . . .
C15 C 0.38677(8) 0.55217(16) 0.70094(4) 0.0187(4) Uani 1 1 d . . . . .
C16 C 0.33324(8) 0.54979(16) 0.69591(4) 0.0162(4) Uani 1 1 d . . . . .
C17 C 0.46608(8) 0.45299(19) 0.69635(4) 0.0243(5) Uani 1 1 d . . . . .
H17A H 0.4726 0.4757 0.7165 0.029 Uiso 1 1 calc R U . . .
H17B H 0.4852 0.5050 0.6836 0.029 Uiso 1 1 calc R U . . .
C18 C 0.48310(8) 0.3334(2) 0.69162(5) 0.0287(5) Uani 1 1 d . . . . .
H18A H 0.5200 0.3269 0.6956 0.034 Uiso 1 1 calc R U . . .
H18B H 0.4647 0.2821 0.7049 0.034 Uiso 1 1 calc R U . . .
C19 C 0.49268(9) 0.1907(2) 0.65660(5) 0.0338(6) Uani 1 1 d . . . . .
H19A H 0.4807 0.1361 0.6713 0.041 Uiso 1 1 calc R U . . .
H19B H 0.5304 0.1920 0.6571 0.041 Uiso 1 1 calc R U . . .
C20 C 0.47464(8) 0.1547(2) 0.62750(5) 0.0291(5) Uani 1 1 d . . . . .
H20A H 0.4823 0.2146 0.6132 0.035 Uiso 1 1 calc R U . . .
H20B H 0.4922 0.0842 0.6216 0.035 Uiso 1 1 calc R U . . .
C21 C 0.40162(8) 0.10613(18) 0.60129(4) 0.0209(4) Uani 1 1 d . . . . .
H21A H 0.4207 0.0400 0.5937 0.025 Uiso 1 1 calc R U . . .
H21B H 0.4066 0.1705 0.5879 0.025 Uiso 1 1 calc R U . . .
C22 C 0.34611(8) 0.07766(16) 0.60319(4) 0.0181(4) Uani 1 1 d . . . . .
H22A H 0.3324 0.0631 0.5837 0.022 Uiso 1 1 calc R U . . .
H22B H 0.3414 0.0082 0.6148 0.022 Uiso 1 1 calc R U . . .
Co2 Co 0.75613(2) 0.59664(2) 0.66337(2) 0.01513(6) Uani 1 1 d . . . . .
K2 K 0.62666(2) 0.67780(4) 0.68723(2) 0.02121(9) Uani 1 1 d . . . . .
O7 O 0.69032(5) 0.56651(11) 0.65143(3) 0.0179(3) Uani 1 1 d . . . . .
O8 O 0.72941(5) 0.71405(11) 0.68577(3) 0.0175(3) Uani 1 1 d . . . . .
O9 O 0.67528(5) 0.84967(12) 0.71877(3) 0.0226(3) Uani 1 1 d . . . . .
O10 O 0.57634(5) 0.88538(12) 0.70076(3) 0.0232(3) Uani 1 1 d . . . . .
O11 O 0.53038(5) 0.73031(12) 0.66138(3) 0.0237(3) Uani 1 1 d . . . . .
O12 O 0.59407(5) 0.56983(12) 0.63765(3) 0.0220(3) Uani 1 1 d . . . . .
N3 N 0.78296(6) 0.46791(14) 0.64558(3) 0.0171(3) Uani 1 1 d . . . . .
N4 N 0.82357(6) 0.63953(14) 0.66959(3) 0.0173(3) Uani 1 1 d . . . . .
B2 B 0.56013(9) 0.57566(19) 0.74807(5) 0.0210(5) Uani 1 1 d . . . . .
F5 F 0.5956(3) 0.6292(7) 0.76332(13) 0.066(2) Uani 0.48 1 d . . P A 1
F6 F 0.5597(3) 0.5970(4) 0.72096(14) 0.0572(17) Uani 0.48 1 d . . P A 1
F7 F 0.5569(3) 0.4584(6) 0.75333(16) 0.0543(18) Uani 0.48 1 d . . P A 1
F8 F 0.50987(12) 0.6132(3) 0.75993(7) 0.0299(8) Uiso 0.48 1 d . . P A 1
F5B F 0.6044(2) 0.6481(5) 0.75135(10) 0.0390(11) Uani 0.52 1 d . . P A 2
F6B F 0.56284(17) 0.5480(4) 0.71781(12) 0.0325(10) Uani 0.52 1 d . . P A 2
F7B F 0.5679(3) 0.4806(6) 0.76298(13) 0.0432(15) Uani 0.52 1 d . . P A 2
F8B F 0.51752(12) 0.6355(3) 0.75180(7) 0.0391(8) Uiso 0.52 1 d . . P A 2
C23 C 0.67400(8) 0.48093(16) 0.63559(4) 0.0171(4) Uani 1 1 d . . . . .
C24 C 0.62141(8) 0.47703(17) 0.62841(4) 0.0193(4) Uani 1 1 d . . . . .
C25 C 0.60126(8) 0.38765(18) 0.61307(4) 0.0222(4) Uani 1 1 d . . . . .
H25A H 0.5657 0.3845 0.6095 0.027 Uiso 1 1 calc R U . . .
C26 C 0.63324(8) 0.30106(18) 0.60266(4) 0.0240(5) Uani 1 1 d . . . . .
H26A H 0.6193 0.2402 0.5918 0.029 Uiso 1 1 calc R U . . .
C27 C 0.68424(9) 0.30463(18) 0.60817(4) 0.0236(4) Uani 1 1 d . . . . .
H27A H 0.7058 0.2467 0.6008 0.028 Uiso 1 1 calc R U . . .
C28 C 0.70549(8) 0.39359(17) 0.62471(4) 0.0186(4) Uani 1 1 d . . . . .
C29 C 0.75906(8) 0.39263(16) 0.63048(4) 0.0183(4) Uani 1 1 d . . . . .
H29A H 0.7785 0.3322 0.6226 0.022 Uiso 1 1 calc R U . . .
C30 C 0.83761(7) 0.45128(17) 0.65141(4) 0.0191(4) Uani 1 1 d . . . . .
H30A H 0.8538 0.4086 0.6355 0.023 Uiso 1 1 calc R U . . .
H30B H 0.8424 0.4080 0.6694 0.023 Uiso 1 1 calc R U . . .
C31 C 0.86113(8) 0.56831(17) 0.65405(5) 0.0215(4) Uani 1 1 d . . . . .
H31A H 0.8935 0.5644 0.6649 0.026 Uiso 1 1 calc R U . . .
H31B H 0.8681 0.6004 0.6348 0.026 Uiso 1 1 calc R U . . .
C32 C 0.83964(8) 0.72782(17) 0.68331(4) 0.0193(4) Uani 1 1 d . . . . .
H32A H 0.8753 0.7419 0.6832 0.023 Uiso 1 1 calc R U . . .
C33 C 0.80820(8) 0.80642(16) 0.69878(4) 0.0186(4) Uani 1 1 d . . . . .
C34 C 0.83215(8) 0.89729(17) 0.71350(4) 0.0208(4) Uani 1 1 d . . . . .
H34A H 0.8680 0.9063 0.7123 0.025 Uiso 1 1 calc R U . . .
C35 C 0.80401(9) 0.97201(18) 0.72943(4) 0.0236(4) Uani 1 1 d . . . . .
H35A H 0.8203 1.0331 0.7391 0.028 Uiso 1 1 calc R U . . .
C36 C 0.75109(9) 0.95821(18) 0.73149(4) 0.0237(4) Uani 1 1 d . . . . .
H36A H 0.7317 1.0101 0.7426 0.028 Uiso 1 1 calc R U . . .
C37 C 0.72689(8) 0.87013(17) 0.71753(4) 0.0197(4) Uani 1 1 d . . . . .
C38 C 0.75479(8) 0.79235(16) 0.69985(4) 0.0171(4) Uani 1 1 d . . . . .
C39 C 0.64483(9) 0.9378(2) 0.73168(5) 0.0295(5) Uani 1 1 d . . . . .
H39A H 0.6502 1.0104 0.7214 0.035 Uiso 1 1 calc R U . . .
H39B H 0.6549 0.9484 0.7520 0.035 Uiso 1 1 calc R U . . .
C40 C 0.58995(9) 0.9042(2) 0.73003(5) 0.0300(5) Uani 1 1 d . . . . .
H40A H 0.5843 0.8341 0.7413 0.036 Uiso 1 1 calc R U . . .
H40B H 0.5684 0.9651 0.7382 0.036 Uiso 1 1 calc R U . . .
C41 C 0.52254(8) 0.8718(2) 0.69741(5) 0.0292(5) Uani 1 1 d . . . . .
H41A H 0.5048 0.9432 0.7025 0.035 Uiso 1 1 calc R U . . .
H41B H 0.5100 0.8107 0.7102 0.035 Uiso 1 1 calc R U . . .
C42 C 0.51216(8) 0.84218(19) 0.66677(5) 0.0302(5) Uani 1 1 d . . . . .
H42A H 0.4751 0.8460 0.6629 0.036 Uiso 1 1 calc R U . . .
H42B H 0.5296 0.8968 0.6539 0.036 Uiso 1 1 calc R U . . .
C43 C 0.52603(8) 0.69978(18) 0.63188(4) 0.0239(4) Uani 1 1 d . . . . .
H43A H 0.5479 0.7499 0.6201 0.029 Uiso 1 1 calc R U . . .
H43B H 0.4903 0.7092 0.6254 0.029 Uiso 1 1 calc R U . . .
C44 C 0.54221(8) 0.57849(18) 0.62817(4) 0.0217(4) Uani 1 1 d . . . . .
H44A H 0.5201 0.5278 0.6397 0.026 Uiso 1 1 calc R U . . .
H44B H 0.5395 0.5559 0.6078 0.026 Uiso 1 1 calc R U . . .
Co3 Co 0.77577(2) 0.51194(2) 0.47550(2) 0.01275(6) Uani 1 1 d . . . . .
K3 K 0.86353(2) 0.33311(4) 0.52031(2) 0.01686(9) Uani 1 1 d . . . . .
O13 O 0.84439(5) 0.47502(11) 0.47459(3) 0.0154(3) Uani 1 1 d . . . . .
O14 O 0.76731(5) 0.38927(11) 0.50034(3) 0.0141(3) Uani 1 1 d . . . . .
O15 O 0.77338(5) 0.21428(11) 0.53582(3) 0.0163(3) Uani 1 1 d . . . . .
O16 O 0.86627(5) 0.10499(12) 0.53932(3) 0.0194(3) Uani 1 1 d . . . . .
O17 O 0.95254(5) 0.20329(12) 0.51295(3) 0.0216(3) Uani 1 1 d . . . . .
O18 O 0.93504(5) 0.38385(12) 0.47733(3) 0.0211(3) Uani 1 1 d . . . . .
N5 N 0.78325(6) 0.63784(13) 0.45156(3) 0.0175(3) Uani 1 1 d . . . . .
N6 N 0.70657(6) 0.54487(13) 0.47446(3) 0.0156(3) Uani 1 1 d . . . . .
B3 B 0.89166(9) 0.45959(19) 0.57988(5) 0.0174(4) Uani 1 1 d . . . . .
F9 F 0.88756(6) 0.34248(11) 0.57961(3) 0.0395(4) Uani 1 1 d . . . . .
F10 F 0.90616(5) 0.49633(10) 0.55246(2) 0.0259(3) Uani 1 1 d . . . . .
F11 F 0.84414(5) 0.50693(12) 0.58629(3) 0.0342(3) Uani 1 1 d . . . . .
F12 F 0.92715(5) 0.49308(12) 0.60020(3) 0.0335(3) Uani 1 1 d . . . . .
C45 C 0.88180(7) 0.53353(17) 0.46283(4) 0.0169(4) Uani 1 1 d . . . . .
C46 C 0.93220(8) 0.48940(18) 0.46478(4) 0.0202(4) Uani 1 1 d . . . . .
C47 C 0.97323(8) 0.5489(2) 0.45411(4) 0.0254(5) Uani 1 1 d . . . . .
H47A H 1.0067 0.5192 0.4563 0.030 Uiso 1 1 calc R U . . .
C48 C 0.96598(9) 0.6531(2) 0.44008(5) 0.0296(5) Uani 1 1 d . . . . .
H48A H 0.9945 0.6940 0.4330 0.035 Uiso 1 1 calc R U . . .
C49 C 0.91809(9) 0.69595(19) 0.43663(4) 0.0263(5) Uani 1 1 d . . . . .
H49A H 0.9134 0.7657 0.4267 0.032 Uiso 1 1 calc R U . . .
C50 C 0.87511(8) 0.63681(17) 0.44776(4) 0.0194(4) Uani 1 1 d . . . . .
C51 C 0.82563(8) 0.68235(16) 0.44269(4) 0.0202(4) Uani 1 1 d . . . . .
H51A H 0.8235 0.7508 0.4320 0.024 Uiso 1 1 calc R U . . .
C52 C 0.73491(8) 0.69033(17) 0.44200(4) 0.0211(4) Uani 1 1 d . . . . .
H52A H 0.7254 0.6616 0.4228 0.025 Uiso 1 1 calc R U . . .
H52B H 0.7387 0.7739 0.4409 0.025 Uiso 1 1 calc R U . . .
C53 C 0.69465(8) 0.65934(16) 0.46360(4) 0.0193(4) Uani 1 1 d . . . . .
H53A H 0.6946 0.7147 0.4796 0.023 Uiso 1 1 calc R U . . .
H53B H 0.6606 0.6599 0.4545 0.023 Uiso 1 1 calc R U . . .
C54 C 0.66945(7) 0.47988(16) 0.48257(4) 0.0170(4) Uani 1 1 d . . . . .
H54A H 0.6358 0.5033 0.4780 0.020 Uiso 1 1 calc R U . . .
C55 C 0.67551(7) 0.37561(16) 0.49782(4) 0.0167(4) Uani 1 1 d . . . . .
C56 C 0.63124(7) 0.31301(17) 0.50475(4) 0.0205(4) Uani 1 1 d . . . . .
H56A H 0.5990 0.3378 0.4979 0.025 Uiso 1 1 calc R U . . .
C57 C 0.63430(8) 0.21738(18) 0.52117(4) 0.0223(4) Uani 1 1 d . . . . .
H57A H 0.6044 0.1751 0.5254 0.027 Uiso 1 1 calc R U . . .
C58 C 0.68187(8) 0.18167(17) 0.53174(4) 0.0197(4) Uani 1 1 d . . . . .
H58A H 0.6839 0.1154 0.5433 0.024 Uiso 1 1 calc R U . . .
C59 C 0.72570(7) 0.24156(16) 0.52553(4) 0.0145(4) Uani 1 1 d . . . . .
C60 C 0.72411(7) 0.33906(15) 0.50733(4) 0.0139(4) Uani 1 1 d . . . . .
C61 C 0.77764(8) 0.10780(16) 0.55084(4) 0.0184(4) Uani 1 1 d . . . . .
H61A H 0.7703 0.0441 0.5376 0.022 Uiso 1 1 calc R U . . .
H61B H 0.7528 0.1051 0.5668 0.022 Uiso 1 1 calc R U . . .
C62 C 0.83073(8) 0.09723(17) 0.56236(4) 0.0217(4) Uani 1 1 d . . . . .
H62A H 0.8373 0.1585 0.5764 0.026 Uiso 1 1 calc R U . . .
H62B H 0.8347 0.0234 0.5723 0.026 Uiso 1 1 calc R U . . .
C63 C 0.91710(8) 0.08393(18) 0.54908(5) 0.0247(5) Uani 1 1 d . . . . .
H63A H 0.9191 0.0078 0.5580 0.030 Uiso 1 1 calc R U . . .
H63B H 0.9268 0.1411 0.5637 0.030 Uiso 1 1 calc R U . . .
C64 C 0.95273(8) 0.09031(18) 0.52403(5) 0.0252(5) Uani 1 1 d . . . . .
H64A H 0.9876 0.0694 0.5302 0.030 Uiso 1 1 calc R U . . .
H64B H 0.9418 0.0364 0.5089 0.030 Uiso 1 1 calc R U . . .
C65 C 0.97602(8) 0.20802(19) 0.48544(5) 0.0252(5) Uani 1 1 d . . . . .
H65A H 0.9541 0.1698 0.4711 0.030 Uiso 1 1 calc R U . . .
H65B H 1.0092 0.1681 0.4860 0.030 Uiso 1 1 calc R U . . .
C66 C 0.98395(7) 0.32935(19) 0.47704(4) 0.0242(5) Uani 1 1 d . . . . .
H66A H 1.0072 0.3671 0.4908 0.029 Uiso 1 1 calc R U . . .
H66B H 0.9992 0.3338 0.4576 0.029 Uiso 1 1 calc R U . . .

loop_
_atom_site_aniso_label
_atom_site_aniso_U_11
_atom_site_aniso_U_22
_atom_site_aniso_U_33
_atom_site_aniso_U_23
_atom_site_aniso_U_13
_atom_site_aniso_U_12
Co1 0.01546(13) 0.01167(12) 0.01214(12) -0.00060(9) 0.00133(10) 0.00038(10)
K1 0.0166(2) 0.0177(2) 0.0169(2) -0.00181(16) -0.00062(16) -0.00032(16)
O1 0.0146(6) 0.0133(6) 0.0149(6) -0.0022(5) 0.0000(5) -0.0015(5)
O2 0.0192(7) 0.0157(7) 0.0142(6) -0.0028(5) -0.0002(5) -0.0015(5)
O3 0.0174(7) 0.0256(8) 0.0214(7) -0.0048(6) -0.0026(6) -0.0042(6)
O4 0.0226(8) 0.0310(8) 0.0238(8) -0.0041(6) -0.0049(6) 0.0045(6)
O5 0.0181(7) 0.0242(8) 0.0210(7) -0.0042(6) -0.0009(6) 0.0033(6)
O6 0.0159(7) 0.0143(7) 0.0169(7) -0.0032(5) 0.0012(5) 0.0001(5)
N1 0.0158(8) 0.0152(8) 0.0173(8) 0.0034(6) 0.0032(6) 0.0024(6)
N2 0.0222(9) 0.0149(8) 0.0123(8) 0.0024(6) 0.0035(6) 0.0025(7)
B1 0.0147(10) 0.0159(10) 0.0136(10) -0.0031(8) -0.0006(8) 0.0042(8)
F1 0.0273(7) 0.0264(7) 0.0323(7) -0.0013(5) 0.0015(5) -0.0039(5)
F2 0.0216(7) 0.0460(8) 0.0363(8) -0.0213(6) -0.0024(6) 0.0041(6)
F3 0.0365(8) 0.0318(7) 0.0396(8) 0.0120(6) 0.0008(6) 0.0008(6)
F4 0.0205(6) 0.0412(8) 0.0308(7) -0.0101(6) -0.0020(5) 0.0104(6)
C1 0.0175(9) 0.0115(9) 0.0098(8) 0.0034(7) -0.0015(7) -0.0016(7)
C2 0.0165(9) 0.0149(9) 0.0106(8) 0.0033(7) 0.0002(7) -0.0006(7)
C3 0.0259(11) 0.0137(9) 0.0130(9) 0.0015(7) -0.0004(8) -0.0010(8)
C4 0.0260(11) 0.0162(10) 0.0153(9) 0.0030(7) -0.0049(8) -0.0096(8)
C5 0.0188(10) 0.0204(10) 0.0166(9) 0.0064(8) -0.0024(8) -0.0049(8)
C6 0.0179(10) 0.0149(9) 0.0137(9) 0.0040(7) -0.0016(7) -0.0016(7)
C7 0.0126(9) 0.0189(10) 0.0197(10) 0.0050(8) 0.0007(7) 0.0004(8)
C8 0.0182(10) 0.0220(10) 0.0243(10) 0.0014(8) 0.0068(8) 0.0060(8)
C9 0.0228(11) 0.0185(10) 0.0191(10) 0.0011(8) 0.0037(8) 0.0068(8)
C10 0.0316(11) 0.0131(9) 0.0119(9) 0.0008(7) 0.0035(8) 0.0029(8)
C11 0.0308(11) 0.0142(9) 0.0104(9) 0.0020(7) -0.0001(8) -0.0024(8)
C12 0.0409(13) 0.0154(10) 0.0143(10) -0.0013(8) -0.0014(9) -0.0020(9)
C13 0.0443(14) 0.0180(10) 0.0152(10) -0.0013(8) -0.0061(9) -0.0097(9)
C14 0.0305(12) 0.0236(11) 0.0137(9) 0.0038(8) -0.0045(8) -0.0095(9)
C15 0.0270(11) 0.0174(10) 0.0115(9) 0.0016(7) 0.0008(8) -0.0034(8)
C16 0.0264(11) 0.0136(9) 0.0087(8) 0.0014(7) -0.0006(7) -0.0043(8)
C17 0.0163(10) 0.0388(13) 0.0179(10) -0.0046(9) -0.0014(8) -0.0068(9)
C18 0.0190(11) 0.0433(14) 0.0238(11) -0.0013(10) -0.0055(9) 0.0020(10)
C19 0.0223(12) 0.0349(13) 0.0442(14) -0.0065(11) -0.0092(10) 0.0103(10)
C20 0.0176(11) 0.0306(12) 0.0391(13) -0.0096(10) 0.0000(9) 0.0075(9)
C21 0.0242(11) 0.0219(10) 0.0166(10) -0.0018(8) 0.0039(8) 0.0060(8)
C22 0.0236(10) 0.0144(9) 0.0163(9) -0.0036(7) 0.0016(8) 0.0046(8)
Co2 0.01685(13) 0.01334(12) 0.01520(12) -0.00096(10) 0.00124(10) 0.00177(10)
K2 0.0199(2) 0.0186(2) 0.0252(2) -0.00190(17) 0.00348(18) 0.00008(17)
O7 0.0193(7) 0.0167(7) 0.0178(7) -0.0027(5) 0.0000(5) 0.0018(6)
O8 0.0198(7) 0.0158(7) 0.0170(7) -0.0025(5) 0.0007(5) 0.0017(5)
O9 0.0248(8) 0.0258(8) 0.0171(7) -0.0079(6) 0.0020(6) 0.0055(6)
O10 0.0195(7) 0.0281(8) 0.0221(7) -0.0049(6) 0.0061(6) 0.0021(6)
O11 0.0231(8) 0.0235(8) 0.0246(8) -0.0017(6) 0.0024(6) 0.0032(6)
O12 0.0178(7) 0.0254(8) 0.0227(7) -0.0053(6) -0.0029(6) 0.0026(6)
N3 0.0187(8) 0.0164(8) 0.0160(8) 0.0021(6) 0.0023(6) 0.0043(7)
N4 0.0187(8) 0.0145(8) 0.0187(8) 0.0009(6) 0.0021(7) 0.0015(6)
B2 0.0239(12) 0.0163(11) 0.0227(12) 0.0008(9) -0.0093(9) 0.0026(9)
F5 0.047(4) 0.077(5) 0.075(5) -0.025(4) -0.043(3) 0.009(3)
F6 0.082(4) 0.058(4) 0.031(3) 0.014(3) -0.005(2) -0.030(3)
F7 0.052(4) 0.026(2) 0.084(5) 0.014(3) 0.022(3) 0.016(3)
F5B 0.031(2) 0.0347(19) 0.051(3) -0.004(2) -0.013(2) -0.0058(14)
F6B 0.0211(15) 0.050(3) 0.0260(17) -0.003(2) -0.0011(11) -0.0127(19)
F7B 0.031(2) 0.051(4) 0.048(3) 0.032(3) 0.0004(19) 0.000(2)
C23 0.0239(10) 0.0159(9) 0.0115(9) 0.0018(7) 0.0007(8) 0.0002(8)
C24 0.0236(11) 0.0212(10) 0.0131(9) 0.0024(8) 0.0014(8) 0.0017(8)
C25 0.0248(11) 0.0252(11) 0.0166(10) 0.0030(8) -0.0031(8) -0.0032(9)
C26 0.0347(12) 0.0190(10) 0.0183(10) -0.0017(8) -0.0048(9) -0.0034(9)
C27 0.0343(12) 0.0198(10) 0.0166(10) -0.0030(8) -0.0001(9) 0.0036(9)
C28 0.0244(11) 0.0179(10) 0.0137(9) 0.0016(8) 0.0001(8) 0.0011(8)
C29 0.0263(11) 0.0138(9) 0.0148(9) 0.0004(7) 0.0032(8) 0.0040(8)
C30 0.0181(10) 0.0194(10) 0.0197(10) 0.0009(8) 0.0020(8) 0.0038(8)
C31 0.0184(10) 0.0201(10) 0.0259(11) -0.0004(8) 0.0053(8) 0.0020(8)
C32 0.0186(10) 0.0185(10) 0.0207(10) 0.0037(8) -0.0003(8) -0.0004(8)
C33 0.0254(11) 0.0155(9) 0.0148(9) 0.0030(7) 0.0001(8) 0.0008(8)
C34 0.0261(11) 0.0194(10) 0.0169(10) 0.0034(8) -0.0030(8) -0.0032(8)
C35 0.0356(12) 0.0196(10) 0.0157(10) -0.0004(8) -0.0057(9) -0.0013(9)
C36 0.0344(12) 0.0225(11) 0.0143(9) -0.0045(8) -0.0018(9) 0.0069(9)
C37 0.0226(10) 0.0231(10) 0.0133(9) 0.0007(8) -0.0004(8) 0.0043(8)
C38 0.0234(10) 0.0158(9) 0.0121(9) 0.0019(7) -0.0022(8) 0.0022(8)
C39 0.0323(12) 0.0354(13) 0.0208(11) -0.0133(9) 0.0014(9) 0.0112(10)
C40 0.0317(12) 0.0382(13) 0.0202(11) -0.0060(10) 0.0084(9) 0.0088(10)
C41 0.0180(11) 0.0278(12) 0.0417(14) -0.0074(10) 0.0088(10) 0.0028(9)
C42 0.0178(11) 0.0292(12) 0.0435(14) -0.0054(10) -0.0033(10) 0.0066(9)
C43 0.0192(10) 0.0294(12) 0.0231(11) 0.0030(9) 0.0001(8) 0.0024(9)
C44 0.0171(10) 0.0304(12) 0.0176(10) -0.0002(8) 0.0001(8) -0.0013(9)
Co3 0.01472(13) 0.01206(12) 0.01148(12) 0.00081(9) 0.00057(10) 0.00117(10)
K3 0.0161(2) 0.0186(2) 0.0159(2) -0.00010(16) -0.00190(16) 0.00034(16)
O13 0.0154(7) 0.0161(7) 0.0147(6) 0.0016(5) 0.0022(5) -0.0012(5)
O14 0.0126(6) 0.0152(6) 0.0146(6) 0.0018(5) 0.0012(5) 0.0008(5)
O15 0.0170(7) 0.0138(7) 0.0181(7) 0.0043(5) -0.0014(5) -0.0010(5)
O16 0.0201(7) 0.0205(7) 0.0176(7) 0.0017(6) -0.0039(6) 0.0032(6)
O17 0.0209(7) 0.0234(8) 0.0205(7) -0.0037(6) -0.0015(6) 0.0050(6)
O18 0.0139(7) 0.0297(8) 0.0198(7) 0.0019(6) 0.0021(6) 0.0022(6)
N5 0.0260(9) 0.0134(8) 0.0132(8) -0.0010(6) 0.0012(7) 0.0023(7)
N6 0.0192(8) 0.0153(8) 0.0122(7) -0.0009(6) -0.0030(6) 0.0040(6)
B3 0.0191(11) 0.0176(11) 0.0154(10) -0.0010(8) -0.0021(8) -0.0014(9)
F9 0.0682(10) 0.0205(7) 0.0298(7) 0.0019(6) -0.0078(7) -0.0043(7)
F10 0.0273(7) 0.0273(7) 0.0231(6) 0.0013(5) 0.0025(5) 0.0007(5)
F11 0.0233(7) 0.0523(9) 0.0270(7) 0.0076(6) 0.0024(5) 0.0092(6)
F12 0.0252(7) 0.0485(9) 0.0267(7) -0.0105(6) -0.0051(5) -0.0028(6)
C45 0.0197(10) 0.0200(10) 0.0110(9) -0.0038(7) 0.0020(7) -0.0042(8)
C46 0.0193(10) 0.0289(11) 0.0125(9) -0.0021(8) 0.0002(8) -0.0056(8)
C47 0.0184(10) 0.0403(13) 0.0174(10) -0.0032(9) 0.0010(8) -0.0101(9)
C48 0.0299(12) 0.0376(13) 0.0212(11) -0.0018(10) 0.0038(9) -0.0195(10)
C49 0.0379(13) 0.0237(11) 0.0173(10) -0.0003(8) 0.0033(9) -0.0139(10)
C50 0.0267(11) 0.0173(10) 0.0143(9) -0.0029(7) 0.0023(8) -0.0057(8)
C51 0.0347(12) 0.0131(9) 0.0130(9) -0.0006(7) 0.0035(8) -0.0017(8)
C52 0.0315(12) 0.0161(10) 0.0159(9) 0.0024(8) -0.0015(8) 0.0075(8)
C53 0.0233(11) 0.0162(10) 0.0185(10) -0.0009(8) -0.0043(8) 0.0073(8)
C54 0.0155(9) 0.0191(10) 0.0163(9) -0.0053(7) -0.0035(7) 0.0040(8)
C55 0.0146(9) 0.0175(10) 0.0180(9) -0.0043(7) 0.0007(7) 0.0007(8)
C56 0.0126(9) 0.0236(11) 0.0254(11) -0.0059(8) -0.0006(8) -0.0007(8)
C57 0.0171(10) 0.0230(11) 0.0267(11) -0.0059(9) 0.0052(8) -0.0065(8)
C58 0.0252(11) 0.0157(10) 0.0183(10) -0.0016(8) 0.0037(8) -0.0033(8)
C59 0.0143(9) 0.0153(9) 0.0140(9) -0.0040(7) 0.0004(7) 0.0004(7)
C60 0.0157(9) 0.0139(9) 0.0121(9) -0.0042(7) 0.0014(7) -0.0007(7)
C61 0.0247(11) 0.0134(9) 0.0170(9) 0.0042(7) 0.0017(8) 0.0007(8)
C62 0.0313(12) 0.0182(10) 0.0156(10) 0.0023(8) -0.0034(8) 0.0016(9)
C63 0.0258(11) 0.0208(11) 0.0276(11) 0.0034(9) -0.0126(9) 0.0054(9)
C64 0.0218(11) 0.0222(11) 0.0317(12) -0.0031(9) -0.0085(9) 0.0074(9)
C65 0.0159(10) 0.0355(12) 0.0242(11) -0.0083(9) -0.0012(8) 0.0068(9)
C66 0.0118(9) 0.0409(13) 0.0199(10) -0.0037(9) -0.0001(8) 0.0020(9)

loop_
_atom_type_symbol
_atom_type_description
_atom_type_scat_dispersion_real
_atom_type_scat_dispersion_imag
_atom_type_scat_source
C C 0.0033 0.0016 'International Tables Vol C Tables 4.2.6.8 and 6.1.1.4'
H H 0.0000 0.0000 'International Tables Vol C Tables 4.2.6.8 and 6.1.1.4'
B B 0.0013 0.0007 'International Tables Vol C Tables 4.2.6.8 and 6.1.1.4'
N N 0.0061 0.0033 'International Tables Vol C Tables 4.2.6.8 and 6.1.1.4'
O O 0.0106 0.0060 'International Tables Vol C Tables 4.2.6.8 and 6.1.1.4'
F F 0.0171 0.0103 'International Tables Vol C Tables 4.2.6.8 and 6.1.1.4'
K K 0.2009 0.2494 'International Tables Vol C Tables 4.2.6.8 and 6.1.1.4'
Co Co 0.3494 0.9721 'International Tables Vol C Tables 4.2.6.8 and 6.1.1.4'

loop_
_geom_angle_atom_site_label_1
_geom_angle_atom_site_label_2
_geom_angle_atom_site_label_3
_geom_angle
_geom_angle_site_symmetry_1
_geom_angle_site_symmetry_3
O2 Co1 N1 171.71(6) . .
O2 Co1 N2 93.98(7) . .
N1 Co1 N2 85.61(7) . .
O2 Co1 O1 87.07(6) . .
N1 Co1 O1 94.32(6) . .
N2 Co1 O1 173.21(6) . .
O2 Co1 K1 43.55(4) . .
N1 Co1 K1 139.44(5) . .
N2 Co1 K1 133.37(5) . .
O1 Co1 K1 45.55(4) . .
O2 K1 O3 56.66(4) . .
O2 K1 F1 137.35(4) . .
O3 K1 F1 131.81(4) . .
O2 K1 O1 55.01(4) . .
O3 K1 O1 108.82(4) . .
F1 K1 O1 111.14(4) . .
O2 K1 O4 114.14(4) . .
O3 K1 O4 59.41(4) . .
F1 K1 O4 97.12(4) . .
O1 K1 O4 146.20(4) . .
O2 K1 O6 110.28(4) . .
O3 K1 O6 150.49(4) . .
F1 K1 O6 76.69(4) . .
O1 K1 O6 55.86(4) . .
O4 K1 O6 117.19(4) . .
O2 K1 O5 144.44(4) . .
O3 K1 O5 115.28(4) . .
F1 K1 O5 75.99(4) . .
O1 K1 O5 108.17(4) . .
O4 K1 O5 60.13(4) . .
O6 K1 O5 57.75(4) . .
O2 K1 F2 110.93(4) . .
O3 K1 F2 85.93(4) . .
F1 K1 F2 46.44(4) . .
O1 K1 F2 135.24(4) . .
O4 K1 F2 77.93(4) . .
O6 K1 F2 123.09(4) . .
O5 K1 F2 102.22(4) . .
O2 K1 B1 129.79(5) . .
O3 K1 B1 108.68(5) . .
F1 K1 B1 23.13(4) . .
O1 K1 B1 128.61(5) . .
O4 K1 B1 84.01(5) . .
O6 K1 B1 99.61(5) . .
O5 K1 B1 85.66(5) . .
F2 K1 B1 23.92(4) . .
O2 K1 C4 70.70(4) . 8_665
O3 K1 C4 102.11(5) . 8_665
F1 K1 C4 66.68(4) . 8_665
O1 K1 C4 72.34(4) . 8_665
O4 K1 C4 138.58(5) . 8_665
O6 K1 C4 96.65(5) . 8_665
O5 K1 C4 139.13(4) . 8_665
F2 K1 C4 63.18(4) . 8_665
B1 K1 C4 66.44(5) . 8_665
O2 K1 C21 150.32(5) . .
O3 K1 C21 137.86(5) . .
F1 K1 C21 59.37(4) . .
O1 K1 C21 98.25(4) . .
O4 K1 C21 80.08(5) . .
O6 K1 C21 42.59(4) . .
O5 K1 C21 22.98(4) . .
F2 K1 C21 97.19(4) . .
B1 K1 C21 75.42(5) . .
C4 K1 C21 116.83(5) 8_665 .
O2 K1 Co1 27.67(3) . .
O3 K1 Co1 84.07(3) . .
F1 K1 Co1 123.35(3) . .
O1 K1 Co1 28.45(3) . .
O4 K1 Co1 138.39(3) . .
O6 K1 Co1 84.29(3) . .
O5 K1 Co1 133.66(3) . .
F2 K1 Co1 121.68(3) . .
B1 K1 Co1 129.67(4) . .
C4 K1 Co1 63.28(3) 8_665 .
C21 K1 Co1 126.69(4) . .
C1 O1 Co1 127.34(12) . .
C1 O1 K1 126.14(11) . .
Co1 O1 K1 105.99(5) . .
C16 O2 Co1 127.74(13) . .
C16 O2 K1 120.60(12) . .
Co1 O2 K1 108.78(5) . .
C15 O3 C17 116.58(15) . .
C15 O3 K1 118.97(11) . .
C17 O3 K1 119.24(11) . .
C19 O4 C18 111.40(17) . .
C19 O4 K1 117.00(12) . .
C18 O4 K1 115.80(12) . .
C21 O5 C20 109.97(15) . .
C21 O5 K1 105.03(11) . .
C20 O5 K1 106.60(12) . .
C2 O6 C22 115.57(14) . .
C2 O6 K1 124.13(11) . .
C22 O6 K1 119.67(11) . .
C7 N1 C8 118.80(17) . .
C7 N1 Co1 127.12(14) . .
C8 N1 Co1 113.84(13) . .
C10 N2 C9 118.66(17) . .
C10 N2 Co1 127.88(15) . .
C9 N2 Co1 113.40(12) . .
F1 B1 F3 109.87(16) . .
F1 B1 F2 108.56(16) . .
F3 B1 F2 110.60(17) . .
F1 B1 F4 109.94(16) . .
F3 B1 F4 108.80(16) . .
F2 B1 F4 109.06(16) . .
F1 B1 K1 52.66(9) . .
F3 B1 K1 138.83(13) . .
F2 B1 K1 57.88(10) . .
F4 B1 K1 112.27(12) . .
B1 F1 K1 104.21(11) . .
B1 F2 K1 98.20(11) . .
O1 C1 C6 124.37(17) . .
O1 C1 C2 118.61(16) . .
C6 C1 C2 117.02(17) . .
O6 C2 C3 124.17(17) . .
O6 C2 C1 114.92(16) . .
C3 C2 C1 120.88(17) . .
C2 C3 C4 121.10(18) . .
C5 C4 C3 119.57(18) . .
C5 C4 K1 91.17(12) . 8_655
C3 C4 K1 122.77(13) . 8_655
C4 C5 C6 120.78(19) . .
C5 C6 C1 120.64(18) . .
C5 C6 C7 117.95(18) . .
C1 C6 C7 121.41(17) . .
N1 C7 C6 125.31(18) . .
N1 C8 C9 106.53(16) . .
N2 C9 C8 106.44(15) . .
N2 C10 C11 124.54(18) . .
C12 C11 C16 120.25(19) . .
C12 C11 C10 118.37(19) . .
C16 C11 C10 121.37(18) . .
C13 C12 C11 120.7(2) . .
C12 C13 C14 120.11(19) . .
C15 C14 C13 120.2(2) . .
O3 C15 C14 124.69(19) . .
O3 C15 C16 114.01(16) . .
C14 C15 C16 121.26(19) . .
O2 C16 C11 124.40(18) . .
O2 C16 C15 118.31(17) . .
C11 C16 C15 117.28(17) . .
O3 C17 C18 108.20(17) . .
O4 C18 C17 109.67(18) . .
O4 C19 C20 108.86(18) . .
O5 C20 C19 108.26(18) . .
O5 C21 C22 110.04(16) . .
O5 C21 K1 51.99(9) . .
C22 C21 K1 87.54(11) . .
O6 C22 C21 109.40(16) . .
O7 Co2 N4 170.46(7) . .
O7 Co2 N3 93.61(7) . .
N4 Co2 N3 86.03(7) . .
O7 Co2 O8 87.67(6) . .
N4 Co2 O8 93.97(7) . .
N3 Co2 O8 172.24(6) . .
O7 Co2 K2 44.12(4) . .
N4 Co2 K2 139.08(5) . .
N3 Co2 K2 133.61(5) . .
O8 Co2 K2 45.30(4) . .
F6 K2 O7 128.88(12) . .
F6B K2 O7 116.01(9) . .
F6 K2 O8 139.16(16) . .
F6B K2 O8 136.06(11) . .
O7 K2 O8 56.59(4) . .
F6 K2 O12 97.45(14) . .
F6B K2 O12 89.32(10) . .
O7 K2 O12 56.89(4) . .
O8 K2 O12 110.84(4) . .
F6 K2 O9 105.12(13) . .
F6B K2 O9 114.68(10) . .
O7 K2 O9 113.06(4) . .
O8 K2 O9 56.74(4) . .
O12 K2 O9 155.09(5) . .
F6 K2 O10 82.19(13) . .
F6B K2 O10 94.71(10) . .
O7 K2 O10 147.14(4) . .
O8 K2 O10 109.21(4) . .
O12 K2 O10 115.78(4) . .
O9 K2 O10 58.43(4) . .
F6 K2 O11 74.38(16) . .
F6B K2 O11 78.17(11) . .
O7 K2 O11 113.02(4) . .
O8 K2 O11 145.72(4) . .
O12 K2 O11 58.47(4) . .
O9 K2 O11 117.70(4) . .
O10 K2 O11 59.95(4) . .
F6B K2 F5B 45.33(15) . .
O7 K2 F5B 131.64(13) . .
O8 K2 F5B 103.30(12) . .
O12 K2 F5B 134.52(12) . .
O9 K2 F5B 70.05(12) . .
O10 K2 F5B 78.12(13) . .
O11 K2 F5B 105.44(13) . .
F6 K2 C40 74.96(12) . .
F6B K2 C40 87.67(10) . .
O7 K2 C40 154.25(5) . .
O8 K2 C40 99.70(5) . .
O12 K2 C40 138.28(5) . .
O9 K2 C40 43.18(5) . .
O10 K2 C40 23.62(5) . .
O11 K2 C40 80.24(5) . .
F5B K2 C40 58.28(13) . .
F6 K2 B2 15.61(16) . .
F6B K2 B2 21.80(10) . .
O7 K2 B2 129.40(5) . .
O8 K2 B2 124.07(5) . .
O12 K2 B2 111.03(5) . .
O9 K2 B2 92.89(5) . .
O10 K2 B2 83.44(5) . .
O11 K2 B2 88.54(5) . .
F5B K2 B2 24.01(12) . .
C40 K2 B2 70.36(6) . .
F6 K2 Co2 136.36(15) . .
F6B K2 Co2 125.92(10) . .
O7 K2 Co2 28.47(3) . .
O8 K2 Co2 29.10(3) . .
O12 K2 Co2 85.11(3) . .
O9 K2 Co2 85.75(3) . .
O10 K2 Co2 135.53(3) . .
O11 K2 Co2 137.66(3) . .
F5B K2 Co2 115.98(12) . .
C40 K2 Co2 128.80(4) . .
B2 K2 Co2 127.27(4) . .
C23 O7 Co2 128.15(13) . .
C23 O7 K2 120.98(12) . .
Co2 O7 K2 107.41(6) . .
C38 O8 Co2 127.44(13) . .
C38 O8 K2 126.76(12) . .
Co2 O8 K2 105.60(6) . .
C37 O9 C39 115.91(16) . .
C37 O9 K2 123.46(11) . .
C39 O9 K2 119.03(12) . .
C40 O10 C41 111.66(16) . .
C40 O10 K2 103.22(12) . .
C41 O10 K2 109.75(12) . .
C42 O11 C43 112.12(16) . .
C42 O11 K2 114.94(12) . .
C43 O11 K2 114.90(11) . .
C24 O12 C44 117.05(15) . .
C24 O12 K2 117.65(11) . .
C44 O12 K2 121.12(11) . .
C29 N3 C30 118.77(16) . .
C29 N3 Co2 127.96(14) . .
C30 N3 Co2 113.19(12) . .
C32 N4 C31 118.68(17) . .
C32 N4 Co2 127.25(14) . .
C31 N4 Co2 113.73(13) . .
F6 B2 F5 116.0(4) . .
F7B B2 F8B 120.3(4) . .
F6 B2 F7 111.2(4) . .
F5 B2 F7 114.5(4) . .
F7B B2 F6B 108.1(4) . .
F8B B2 F6B 106.7(3) . .
F7B B2 F5B 108.5(4) . .
F8B B2 F5B 110.4(3) . .
F6B B2 F5B 101.2(3) . .
F6 B2 F8 107.2(4) . .
F5 B2 F8 106.2(4) . .
F7 B2 F8 100.0(4) . .
F6 B2 K2 32.1(3) . .
F5 B2 K2 85.5(3) . .
F7B B2 K2 128.8(4) . .
F8B B2 K2 109.77(19) . .
F7 B2 K2 120.2(4) . .
F6B B2 K2 43.35(19) . .
F5B B2 K2 59.2(2) . .
F8 B2 K2 129.03(17) . .
B2 F6 K2 132.3(4) . .
B2 F5B K2 96.7(3) . .
B2 F6B K2 114.9(2) . .
O7 C23 C28 124.47(18) . .
O7 C23 C24 118.12(17) . .
C28 C23 C24 117.39(18) . .
O12 C24 C25 124.66(19) . .
O12 C24 C23 114.02(17) . .
C25 C24 C23 121.31(19) . .
C24 C25 C26 120.2(2) . .
C27 C26 C25 119.91(19) . .
C26 C27 C28 120.8(2) . .
C23 C28 C27 120.23(19) . .
C23 C28 C29 120.85(18) . .
C27 C28 C29 118.91(18) . .
N3 C29 C28 124.95(18) . .
N3 C30 C31 106.90(16) . .
N4 C31 C30 106.45(16) . .
N4 C32 C33 125.49(19) . .
C38 C33 C34 120.76(18) . .
C38 C33 C32 120.87(18) . .
C34 C33 C32 118.36(19) . .
C35 C34 C33 120.6(2) . .
C34 C35 C36 119.9(2) . .
C37 C36 C35 120.75(19) . .
O9 C37 C36 124.39(18) . .
O9 C37 C38 114.51(17) . .
C36 C37 C38 121.09(19) . .
O8 C38 C33 124.64(17) . .
O8 C38 C37 118.46(18) . .
C33 C38 C37 116.89(18) . .
O9 C39 C40 108.79(18) . .
O10 C40 C39 109.37(17) . .
O10 C40 K2 53.16(9) . .
C39 C40 K2 88.02(12) . .
O10 C41 C42 108.08(17) . .
O11 C42 C41 108.87(18) . .
O11 C43 C44 109.19(17) . .
O12 C44 C43 107.50(17) . .
O13 Co3 N6 176.81(6) . .
O13 Co3 O14 87.03(6) . .
N6 Co3 O14 93.52(6) . .
O13 Co3 N5 94.05(7) . .
N6 Co3 N5 85.49(7) . .
O14 Co3 N5 178.09(6) . .
O13 Co3 K3 44.35(4) . .
N6 Co3 K3 137.00(5) . .
O14 Co3 K3 45.04(4) . .
N5 Co3 K3 135.52(5) . .
F10 K3 O13 94.17(4) . .
F10 K3 O14 113.37(4) . .
O13 K3 O14 55.20(4) . .
F10 K3 O18 88.09(4) . .
O13 K3 O18 56.04(4) . .
O14 K3 O18 108.60(4) . .
F10 K3 O17 96.38(4) . .
O13 K3 O17 112.78(4) . .
O14 K3 O17 147.74(4) . .
O18 K3 O17 58.25(4) . .
F10 K3 O16 119.70(4) . .
O13 K3 O16 145.38(4) . .
O14 K3 O16 110.77(4) . .
O18 K3 O16 114.08(4) . .
O17 K3 O16 60.07(4) . .
F10 K3 F9 48.34(4) . .
O13 K3 F9 140.39(4) . .
O14 K3 F9 121.36(4) . .
O18 K3 F9 122.51(4) . .
O17 K3 F9 87.43(4) . .
O16 K3 F9 74.13(4) . .
F10 K3 O15 123.95(4) . .
O13 K3 O15 110.09(4) . .
O14 K3 O15 56.23(4) . .
O18 K3 O15 147.37(4) . .
O17 K3 O15 117.05(4) . .
O16 K3 O15 58.28(4) . .
F9 K3 O15 87.53(4) . .
F10 K3 B3 25.25(5) . .
O13 K3 B3 115.18(5) . .
O14 K3 B3 112.70(5) . .
O18 K3 B3 111.16(5) . .
O17 K3 B3 99.52(5) . .
O16 K3 B3 99.39(5) . .
F9 K3 B3 25.27(5) . .
O15 K3 B3 101.47(5) . .
F10 K3 C62 111.02(4) . .
O13 K3 C62 150.24(5) . .
O14 K3 C62 98.78(4) . .
O18 K3 C62 136.96(5) . .
O17 K3 C62 80.88(5) . .
O16 K3 C62 22.96(4) . .
F9 K3 C62 62.70(4) . .
O15 K3 C62 42.57(4) . .
B3 K3 C62 86.67(5) . .
F10 K3 C63 102.63(4) . .
O13 K3 C63 150.88(5) . .
O14 K3 C63 133.70(5) . .
O18 K3 C63 100.48(5) . .
O17 K3 C63 42.39(5) . .
O16 K3 C63 22.92(4) . .
F9 K3 C63 64.71(5) . .
O15 K3 C63 79.94(5) . .
B3 K3 C63 88.07(5) . .
C62 K3 C63 39.17(5) . .
F10 K3 Co3 99.45(3) . .
O13 K3 Co3 28.07(3) . .
O14 K3 Co3 28.42(3) . .
O18 K3 Co3 83.94(3) . .
O17 K3 Co3 138.30(3) . .
O16 K3 Co3 136.22(3) . .
F9 K3 Co3 131.01(3) . .
O15 K3 Co3 84.64(3) . .
B3 K3 Co3 111.01(4) . .
C62 K3 Co3 127.17(4) . .
C63 K3 Co3 157.59(4) . .
C45 O13 Co3 127.63(12) . .
C45 O13 K3 120.17(11) . .
Co3 O13 K3 107.58(5) . .
C60 O14 Co3 127.06(12) . .
C60 O14 K3 126.40(11) . .
Co3 O14 K3 106.54(5) . .
C59 O15 C61 116.25(14) . .
C59 O15 K3 123.57(10) . .
C61 O15 K3 119.18(11) . .
C62 O16 C63 111.10(15) . .
C62 O16 K3 106.25(11) . .
C63 O16 K3 106.71(11) . .
C65 O17 C64 111.14(16) . .
C65 O17 K3 116.63(11) . .
C64 O17 K3 117.74(12) . .
C46 O18 C66 116.65(16) . .
C46 O18 K3 117.32(11) . .
C66 O18 K3 120.61(11) . .
C51 N5 C52 118.07(17) . .
C51 N5 Co3 126.99(14) . .
C52 N5 Co3 114.94(13) . .
C54 N6 C53 118.75(16) . .
C54 N6 Co3 127.19(14) . .
C53 N6 Co3 114.05(13) . .
F9 B3 F12 110.00(18) . .
F9 B3 F11 109.28(18) . .
F12 B3 F11 109.89(17) . .
F9 B3 F10 108.72(17) . .
F12 B3 F10 110.61(17) . .
F11 B3 F10 108.30(17) . .
F9 B3 K3 61.02(10) . .
F12 B3 K3 150.53(14) . .
F11 B3 K3 99.41(12) . .
F10 B3 K3 54.72(9) . .
B3 F9 K3 93.71(11) . .
B3 F10 K3 100.03(11) . .
O13 C45 C50 124.24(18) . .
O13 C45 C46 118.32(17) . .
C50 C45 C46 117.42(18) . .
O18 C46 C47 124.78(19) . .
O18 C46 C45 114.02(17) . .
C47 C46 C45 121.2(2) . .
C46 C47 C48 120.4(2) . .
C49 C48 C47 120.2(2) . .
C48 C49 C50 120.4(2) . .
C45 C50 C49 120.2(2) . .
C45 C50 C51 121.26(18) . .
C49 C50 C51 118.54(19) . .
N5 C51 C50 125.22(18) . .
N5 C52 C53 107.44(15) . .
N6 C53 C52 107.61(15) . .
N6 C54 C55 124.72(18) . .
C56 C55 C60 120.68(18) . .
C56 C55 C54 118.08(18) . .
C60 C55 C54 121.13(17) . .
C57 C56 C55 120.68(19) . .
C56 C57 C58 119.72(19) . .
C59 C58 C57 120.92(19) . .
O15 C59 C58 124.41(17) . .
O15 C59 C60 114.86(16) . .
C58 C59 C60 120.73(18) . .
O14 C60 C55 124.08(17) . .
O14 C60 C59 118.79(16) . .
C55 C60 C59 117.13(17) . .
O15 C61 C62 108.57(16) . .
O16 C62 C61 109.50(15) . .
O16 C62 K3 50.78(9) . .
C61 C62 K3 87.85(11) . .
O16 C63 C64 109.04(16) . .
O16 C63 K3 50.37(9) . .
C64 C63 K3 84.90(11) . .
O17 C64 C63 109.05(16) . .
O17 C65 C66 109.45(17) . .
O18 C66 C65 107.47(16) . .

loop_
_geom_bond_atom_site_label_1
_geom_bond_atom_site_label_2
_geom_bond_distance
_geom_bond_site_symmetry_2
Co1 O2 1.8497(14) .
Co1 N1 1.8654(16) .
Co1 N2 1.8675(16) .
Co1 O1 1.8690(13) .
Co1 K1 3.7712(5) .
K1 O2 2.7444(14) .
K1 O3 2.7641(14) .
K1 F1 2.7918(13) .
K1 O1 2.8008(13) .
K1 O4 2.8203(15) .
K1 O6 2.8439(13) .
K1 O5 2.8776(14) .
K1 F2 2.9129(15) .
K1 B1 3.404(2) .
K1 C4 3.4137(19) 8_665
K1 C21 3.527(2) .
O1 C1 1.313(2) .
O2 C16 1.318(2) .
O3 C15 1.378(2) .
O3 C17 1.439(2) .
O4 C19 1.426(3) .
O4 C18 1.426(3) .
O5 C21 1.426(2) .
O5 C20 1.436(3) .
O6 C2 1.378(2) .
O6 C22 1.442(2) .
N1 C7 1.293(2) .
N1 C8 1.482(2) .
N2 C10 1.293(3) .
N2 C9 1.480(3) .
B1 F1 1.379(2) .
B1 F3 1.389(2) .
B1 F2 1.394(2) .
B1 F4 1.407(2) .
C1 C6 1.418(3) .
C1 C2 1.432(3) .
C2 C3 1.378(3) .
C3 C4 1.405(3) .
C4 C5 1.367(3) .
C4 K1 3.4137(19) 8_655
C5 C6 1.416(3) .
C6 C7 1.431(3) .
C8 C9 1.509(3) .
C10 C11 1.431(3) .
C11 C12 1.416(3) .
C11 C16 1.417(3) .
C12 C13 1.363(3) .
C13 C14 1.404(3) .
C14 C15 1.380(3) .
C15 C16 1.425(3) .
C17 C18 1.494(3) .
C19 C20 1.497(3) .
C21 C22 1.498(3) .
Co2 O7 1.8494(14) .
Co2 N4 1.8637(17) .
Co2 N3 1.8659(16) .
Co2 O8 1.8689(13) .
Co2 K2 3.7014(5) .
K2 F6 2.543(7) .
K2 F6B 2.678(5) .
K2 O7 2.7004(14) .
K2 O8 2.7317(14) .
K2 O12 2.7714(14) .
K2 O9 2.8081(15) .
K2 O10 2.8495(15) .
K2 O11 2.8670(15) .
K2 F5B 3.063(4) .
K2 C40 3.466(2) .
K2 B2 3.540(3) .
O7 C23 1.320(2) .
O8 C38 1.313(2) .
O9 C37 1.377(2) .
O9 C39 1.442(2) .
O10 C40 1.427(3) .
O10 C41 1.430(3) .
O11 C42 1.424(3) .
O11 C43 1.425(2) .
O12 C24 1.377(2) .
O12 C44 1.435(2) .
N3 C29 1.294(3) .
N3 C30 1.473(2) .
N4 C32 1.292(3) .
N4 C31 1.483(2) .
B2 F6 1.288(7) .
B2 F5 1.330(7) .
B2 F7B 1.333(7) .
B2 F8B 1.334(4) .
B2 F7 1.405(8) .
B2 F6B 1.449(6) .
B2 F5B 1.450(6) .
B2 F8 1.497(4) .
C23 C28 1.414(3) .
C23 C24 1.421(3) .
C24 C25 1.378(3) .
C25 C26 1.407(3) .
C26 C27 1.364(3) .
C27 C28 1.415(3) .
C28 C29 1.432(3) .
C30 C31 1.515(3) .
C32 C33 1.434(3) .
C33 C38 1.413(3) .
C33 C34 1.418(3) .
C34 C35 1.368(3) .
C35 C36 1.402(3) .
C36 C37 1.379(3) .
C37 C38 1.433(3) .
C39 C40 1.496(3) .
C41 C42 1.494(3) .
C43 C44 1.500(3) .
Co3 O13 1.8537(13) .
Co3 N6 1.8582(16) .
Co3 O14 1.8644(13) .
Co3 N5 1.8658(16) .
Co3 K3 3.7552(5) .
K3 F10 2.6813(13) .
K3 O13 2.7535(13) .
K3 O14 2.7719(13) .
K3 O18 2.8088(14) .
K3 O17 2.8133(14) .
K3 O16 2.8299(14) .
K3 F9 2.8353(14) .
K3 O15 2.8427(14) .
K3 B3 3.234(2) .
K3 C62 3.507(2) .
K3 C63 3.519(2) .
O13 C45 1.319(2) .
O14 C60 1.320(2) .
O15 C59 1.378(2) .
O15 C61 1.440(2) .
O16 C62 1.425(2) .
O16 C63 1.431(2) .
O17 C65 1.423(2) .
O17 C64 1.427(3) .
O18 C46 1.376(3) .
O18 C66 1.436(2) .
N5 C51 1.297(3) .
N5 C52 1.480(3) .
N6 C54 1.295(3) .
N6 C53 1.474(2) .
B3 F9 1.384(3) .
B3 F12 1.386(2) .
B3 F11 1.399(3) .
B3 F10 1.401(2) .
C45 C50 1.415(3) .
C45 C46 1.424(3) .
C46 C47 1.378(3) .
C47 C48 1.404(3) .
C48 C49 1.364(3) .
C49 C50 1.424(3) .
C50 C51 1.425(3) .
C52 C53 1.504(3) .
C54 C55 1.428(3) .
C55 C56 1.414(3) .
C55 C60 1.418(3) .
C56 C57 1.364(3) .
C57 C58 1.407(3) .
C58 C59 1.380(3) .
C59 C60 1.428(3) .
C61 C62 1.499(3) .
C63 C64 1.497(3) .
C65 C66 1.496(3) .

loop_
_geom_torsion_atom_site_label_1
_geom_torsion_atom_site_label_2
_geom_torsion_atom_site_label_3
_geom_torsion_atom_site_label_4
_geom_torsion
_geom_torsion_site_symmetry_1
_geom_torsion_site_symmetry_4
O2 Co1 O1 C1 173.04(14) . .
N1 Co1 O1 C1 1.23(15) . .
K1 Co1 O1 C1 -172.05(17) . .
O2 Co1 O1 K1 -14.91(6) . .
N1 Co1 O1 K1 173.28(6) . .
N2 Co1 O2 C16 2.79(15) . .
O1 Co1 O2 C16 176.07(15) . .
K1 Co1 O2 C16 160.61(17) . .
N2 Co1 O2 K1 -157.81(6) . .
O1 Co1 O2 K1 15.46(6) . .
N2 Co1 N1 C7 175.31(17) . .
O1 Co1 N1 C7 2.13(17) . .
K1 Co1 N1 C7 9.5(2) . .
N2 Co1 N1 C8 -10.33(13) . .
O1 Co1 N1 C8 176.48(13) . .
K1 Co1 N1 C8 -176.14(10) . .
O2 Co1 N2 C10 -2.59(17) . .
N1 Co1 N2 C10 169.10(17) . .
K1 Co1 N2 C10 -23.57(19) . .
O2 Co1 N2 C9 174.42(12) . .
N1 Co1 N2 C9 -13.88(13) . .
K1 Co1 N2 C9 153.45(10) . .
F3 B1 F1 K1 -136.98(13) . .
F2 B1 F1 K1 -15.91(17) . .
F4 B1 F1 K1 103.32(14) . .
F1 B1 F2 K1 14.91(15) . .
F3 B1 F2 K1 135.52(14) . .
F4 B1 F2 K1 -104.87(14) . .
Co1 O1 C1 C6 -3.0(2) . .
K1 O1 C1 C6 -173.48(13) . .
Co1 O1 C1 C2 177.80(12) . .
K1 O1 C1 C2 7.3(2) . .
C22 O6 C2 C3 -12.3(2) . .
K1 O6 C2 C3 176.81(13) . .
C22 O6 C2 C1 169.78(15) . .
K1 O6 C2 C1 -1.1(2) . .
O1 C1 C2 O6 -3.8(2) . .
C6 C1 C2 O6 176.94(15) . .
O1 C1 C2 C3 178.27(16) . .
C6 C1 C2 C3 -1.0(3) . .
O6 C2 C3 C4 -176.95(17) . .
C1 C2 C3 C4 0.8(3) . .
C2 C3 C4 C5 -0.3(3) . .
C2 C3 C4 K1 -113.40(17) . 8_655
C3 C4 C5 C6 -0.1(3) . .
K1 C4 C5 C6 129.28(16) 8_655 .
C4 C5 C6 C1 -0.2(3) . .
C4 C5 C6 C7 179.82(17) . .
O1 C1 C6 C5 -178.55(17) . .
C2 C1 C6 C5 0.7(3) . .
O1 C1 C6 C7 1.5(3) . .
C2 C1 C6 C7 -179.29(17) . .
C8 N1 C7 C6 -178.03(17) . .
Co1 N1 C7 C6 -3.9(3) . .
C5 C6 C7 N1 -177.86(18) . .
C1 C6 C7 N1 2.1(3) . .
C7 N1 C8 C9 -154.30(17) . .
Co1 N1 C8 C9 30.84(19) . .
C10 N2 C9 C8 -149.06(17) . .
Co1 N2 C9 C8 33.62(18) . .
N1 C8 C9 N2 -39.4(2) . .
C9 N2 C10 C11 -176.02(17) . .
Co1 N2 C10 C11 0.9(3) . .
N2 C10 C11 C12 -179.13(18) . .
N2 C10 C11 C16 1.7(3) . .
C16 C11 C12 C13 1.6(3) . .
C10 C11 C12 C13 -177.56(18) . .
C11 C12 C13 C14 -1.3(3) . .
C12 C13 C14 C15 -1.3(3) . .
C17 O3 C15 C14 1.8(3) . .
K1 O3 C15 C14 -152.52(15) . .
C17 O3 C15 C16 -175.80(16) . .
K1 O3 C15 C16 29.9(2) . .
C13 C14 C15 O3 -174.02(18) . .
C13 C14 C15 C16 3.4(3) . .
Co1 O2 C16 C11 -1.3(3) . .
K1 O2 C16 C11 157.29(14) . .
Co1 O2 C16 C15 177.61(12) . .
K1 O2 C16 C15 -23.8(2) . .
C12 C11 C16 O2 179.36(17) . .
C10 C11 C16 O2 -1.5(3) . .
C12 C11 C16 C15 0.5(3) . .
C10 C11 C16 C15 179.63(17) . .
O3 C15 C16 O2 -4.2(2) . .
C14 C15 C16 O2 178.04(17) . .
O3 C15 C16 C11 174.73(16) . .
C14 C15 C16 C11 -3.0(3) . .
C15 O3 C17 C18 161.97(16) . .
K1 O3 C17 C18 -43.8(2) . .
C19 O4 C18 C17 175.14(18) . .
K1 O4 C18 C17 -47.9(2) . .
O3 C17 C18 O4 59.1(2) . .
C18 O4 C19 C20 171.92(19) . .
K1 O4 C19 C20 35.5(2) . .
C21 O5 C20 C19 177.45(17) . .
K1 O5 C20 C19 64.11(19) . .
O4 C19 C20 O5 -68.9(2) . .
C20 O5 C21 C22 175.72(16) . .
K1 O5 C21 C22 -69.93(16) . .
C20 O5 C21 K1 -114.35(16) . .
C2 O6 C22 C21 178.39(15) . .
K1 O6 C22 C21 -10.31(19) . .
O5 C21 C22 O6 55.0(2) . .
K1 C21 C22 O6 7.21(13) . .
N3 Co2 O7 C23 -0.70(16) . .
O8 Co2 O7 C23 -173.03(15) . .
K2 Co2 O7 C23 -158.77(18) . .
N3 Co2 O7 K2 158.08(6) . .
O8 Co2 O7 K2 -14.26(6) . .
O7 Co2 O8 C38 -171.08(15) . .
N4 Co2 O8 C38 -0.49(15) . .
K2 Co2 O8 C38 174.97(17) . .
O7 Co2 O8 K2 13.96(6) . .
N4 Co2 O8 K2 -175.45(6) . .
O7 Co2 N3 C29 0.93(17) . .
N4 Co2 N3 C29 -169.51(17) . .
K2 Co2 N3 C29 22.0(2) . .
O7 Co2 N3 C30 -175.72(13) . .
N4 Co2 N3 C30 13.83(13) . .
K2 Co2 N3 C30 -154.68(10) . .
N3 Co2 N4 C32 -176.83(17) . .
O8 Co2 N4 C32 -4.61(17) . .
K2 Co2 N4 C32 -9.5(2) . .
N3 Co2 N4 C31 10.02(13) . .
O8 Co2 N4 C31 -177.76(13) . .
K2 Co2 N4 C31 177.30(10) . .
F5 B2 F6 K2 19.8(7) . .
F7 B2 F6 K2 -113.3(5) . .
F8 B2 F6 K2 138.3(4) . .
F7B B2 F5B K2 124.8(4) . .
F8B B2 F5B K2 -101.5(3) . .
F6B B2 F5B K2 11.2(3) . .
F7B B2 F6B K2 -127.9(4) . .
F8B B2 F6B K2 101.4(3) . .
F5B B2 F6B K2 -14.1(4) . .
Co2 O7 C23 C28 0.3(3) . .
K2 O7 C23 C28 -155.90(15) . .
Co2 O7 C23 C24 -178.30(13) . .
K2 O7 C23 C24 25.5(2) . .
C44 O12 C24 C25 -6.3(3) . .
K2 O12 C24 C25 150.99(16) . .
C44 O12 C24 C23 172.57(16) . .
K2 O12 C24 C23 -30.1(2) . .
O7 C23 C24 O12 4.1(2) . .
C28 C23 C24 O12 -174.66(16) . .
O7 C23 C24 C25 -177.02(17) . .
C28 C23 C24 C25 4.2(3) . .
O12 C24 C25 C26 174.97(18) . .
C23 C24 C25 C26 -3.8(3) . .
C24 C25 C26 C27 1.1(3) . .
C25 C26 C27 C28 1.1(3) . .
O7 C23 C28 C27 179.30(18) . .
C24 C23 C28 C27 -2.0(3) . .
O7 C23 C28 C29 0.1(3) . .
C24 C23 C28 C29 178.73(17) . .
C26 C27 C28 C23 -0.6(3) . .
C26 C27 C28 C29 178.67(19) . .
C30 N3 C29 C28 175.66(18) . .
Co2 N3 C29 C28 -0.8(3) . .
C23 C28 C29 N3 0.2(3) . .
C27 C28 C29 N3 -179.06(19) . .
C29 N3 C30 C31 149.81(17) . .
Co2 N3 C30 C31 -33.20(18) . .
C32 N4 C31 C30 156.18(17) . .
Co2 N4 C31 C30 -30.03(19) . .
N3 C30 C31 N4 38.8(2) . .
C31 N4 C32 C33 178.50(18) . .
Co2 N4 C32 C33 5.6(3) . .
N4 C32 C33 C38 -0.6(3) . .
N4 C32 C33 C34 178.00(18) . .
C38 C33 C34 C35 1.1(3) . .
C32 C33 C34 C35 -177.55(18) . .
C33 C34 C35 C36 0.6(3) . .
C34 C35 C36 C37 -0.2(3) . .
C39 O9 C37 C36 10.5(3) . .
K2 O9 C37 C36 175.95(15) . .
C39 O9 C37 C38 -168.53(17) . .
K2 O9 C37 C38 -3.1(2) . .
C35 C36 C37 O9 179.05(18) . .
C35 C36 C37 C38 -1.9(3) . .
Co2 O8 C38 C33 4.9(3) . .
K2 O8 C38 C33 178.80(13) . .
Co2 O8 C38 C37 -175.48(13) . .
K2 O8 C38 C37 -1.5(2) . .
C34 C33 C38 O8 176.58(17) . .
C32 C33 C38 O8 -4.8(3) . .
C34 C33 C38 C37 -3.1(3) . .
C32 C33 C38 C37 175.52(17) . .
O9 C37 C38 O8 2.9(3) . .
C36 C37 C38 O8 -176.16(17) . .
O9 C37 C38 C33 -177.37(16) . .
C36 C37 C38 C33 3.5(3) . .
C37 O9 C39 C40 177.42(17) . .
K2 O9 C39 C40 11.3(2) . .
C41 O10 C40 C39 -170.18(18) . .
K2 O10 C40 C39 71.99(18) . .
C41 O10 C40 K2 117.83(16) . .
O9 C39 C40 O10 -57.6(2) . .
O9 C39 C40 K2 -8.00(16) . .
C40 O10 C41 C42 -174.95(18) . .
K2 O10 C41 C42 -61.11(19) . .
C43 O11 C42 C41 -174.64(17) . .
K2 O11 C42 C41 -41.0(2) . .
O10 C41 C42 O11 69.9(2) . .
C42 O11 C43 C44 -175.84(17) . .
K2 O11 C43 C44 50.50(19) . .
C24 O12 C44 C43 -160.93(16) . .
K2 O12 C44 C43 42.61(19) . .
O11 C43 C44 O12 -59.8(2) . .
O14 Co3 O13 C45 -171.94(15) . .
N5 Co3 O13 C45 6.48(15) . .
K3 Co3 O13 C45 -155.50(17) . .
O14 Co3 O13 K3 -16.44(6) . .
N5 Co3 O13 K3 161.98(6) . .
O13 Co3 O14 C60 -164.21(14) . .
N6 Co3 O14 C60 12.65(15) . .
K3 Co3 O14 C60 179.56(17) . .
O13 Co3 O14 K3 16.24(6) . .
N6 Co3 O14 K3 -166.91(6) . .
O13 Co3 N5 C51 -8.37(17) . .
N6 Co3 N5 C51 174.79(17) . .
K3 Co3 N5 C51 9.6(2) . .
O13 Co3 N5 C52 171.49(13) . .
N6 Co3 N5 C52 -5.35(13) . .
K3 Co3 N5 C52 -170.54(10) . .
O14 Co3 N6 C54 -15.66(17) . .
N5 Co3 N6 C54 165.98(17) . .
K3 Co3 N6 C54 -29.3(2) . .
O14 Co3 N6 C53 163.03(12) . .
N5 Co3 N6 C53 -15.33(13) . .
K3 Co3 N6 C53 149.44(10) . .
F12 B3 F9 K3 -149.03(14) . .
F11 B3 F9 K3 90.24(14) . .
F10 B3 F9 K3 -27.78(16) . .
F9 B3 F10 K3 29.96(17) . .
F12 B3 F10 K3 150.84(14) . .
F11 B3 F10 K3 -88.67(15) . .
Co3 O13 C45 C50 -1.7(3) . .
K3 O13 C45 C50 -154.51(14) . .
Co3 O13 C45 C46 179.67(13) . .
K3 O13 C45 C46 26.9(2) . .
C66 O18 C46 C47 -5.1(3) . .
K3 O18 C46 C47 149.09(16) . .
C66 O18 C46 C45 173.29(16) . .
K3 O18 C46 C45 -32.50(19) . .
O13 C45 C46 O18 4.5(2) . .
C50 C45 C46 O18 -174.17(16) . .
O13 C45 C46 C47 -176.99(18) . .
C50 C45 C46 C47 4.3(3) . .
O18 C46 C47 C48 176.02(18) . .
C45 C46 C47 C48 -2.3(3) . .
C46 C47 C48 C49 -0.7(3) . .
C47 C48 C49 C50 1.4(3) . .
O13 C45 C50 C49 177.86(17) . .
C46 C45 C50 C49 -3.5(3) . .
O13 C45 C50 C51 -3.9(3) . .
C46 C45 C50 C51 174.75(17) . .
C48 C49 C50 C45 0.7(3) . .
C48 C49 C50 C51 -177.57(19) . .
C52 N5 C51 C50 -174.22(18) . .
Co3 N5 C51 C50 5.6(3) . .
C45 C50 C51 N5 1.8(3) . .
C49 C50 C51 N5 -179.88(19) . .
C51 N5 C52 C53 -156.58(17) . .
Co3 N5 C52 C53 23.55(19) . .
C54 N6 C53 C52 -149.69(17) . .
Co3 N6 C53 C52 31.51(19) . .
N5 C52 C53 N6 -33.5(2) . .
C53 N6 C54 C55 -169.08(17) . .
Co3 N6 C54 C55 9.5(3) . .
N6 C54 C55 C56 -178.91(18) . .
N6 C54 C55 C60 4.9(3) . .
C60 C55 C56 C57 1.2(3) . .
C54 C55 C56 C57 -174.96(18) . .
C55 C56 C57 C58 1.1(3) . .
C56 C57 C58 C59 -0.6(3) . .
C61 O15 C59 C58 8.4(3) . .
K3 O15 C59 C58 176.81(14) . .
C61 O15 C59 C60 -171.50(15) . .
K3 O15 C59 C60 -3.1(2) . .
C57 C58 C59 O15 177.77(17) . .
C57 C58 C59 C60 -2.3(3) . .
Co3 O14 C60 C55 -3.5(2) . .
K3 O14 C60 C55 176.00(13) . .
Co3 O14 C60 C59 176.38(12) . .
K3 O14 C60 C59 -4.1(2) . .
C56 C55 C60 O14 175.93(17) . .
C54 C55 C60 O14 -8.0(3) . .
C56 C55 C60 C59 -3.9(3) . .
C54 C55 C60 C59 172.15(17) . .
O15 C59 C60 O14 4.5(2) . .
C58 C59 C60 O14 -175.41(17) . .
O15 C59 C60 C55 -175.61(15) . .
C58 C59 C60 C55 4.5(3) . .
C59 O15 C61 C62 -175.55(15) . .
K3 O15 C61 C62 15.52(19) . .
C63 O16 C62 C61 -174.21(16) . .
K3 O16 C62 C61 70.10(16) . .
C63 O16 C62 K3 115.69(15) . .
O15 C61 C62 O16 -57.7(2) . .
O15 C61 C62 K3 -10.92(13) . .
C62 O16 C63 C64 178.67(16) . .
K3 O16 C63 C64 -65.92(17) . .
C62 O16 C63 K3 -115.41(15) . .
C65 O17 C64 C63 -166.30(16) . .
K3 O17 C64 C63 -28.0(2) . .
O16 C63 C64 O17 64.4(2) . .
K3 C63 C64 O17 19.49(14) . .
C64 O17 C65 C66 -169.40(16) . .
K3 O17 C65 C66 51.82(19) . .
C46 O18 C66 C65 -167.40(16) . .
K3 O18 C66 C65 39.29(19) . .
O17 C65 C66 O18 -57.9(2) . .
